data_7005347
loop_
_publ_author_name
'K\"uhnert, Janett'
'Dusek, Michal'
'Demel, Jan'
'Lang, Heinrich'
'Stepnicka, Petr'

_publ_section_title
;
 Synthesis, coordination and catalytic use of
 1-(diphenylphosphino)-1'-carbamoylferrocenes with pyridyl-containing
 N-substituents.
;
_journal_issue 26
_journal_name_full 'Dalton transactions (Cambridge, England : 2003)'
_journal_page_first 2802
_journal_page_last 2811
_journal_paper_doi 10.1039/b701012e
_journal_year 2007
_chemical_formula_moiety 'C60 H54 Cl4 Fe2 N4 O2 P2 Pd2, 8(C H Cl3)'
_chemical_formula_sum 'C68 H62 Cl28 Fe2 N4 O2 P2 Pd2'
_chemical_formula_weight 2346.26
_chemical_name_systematic
;
?
;
_space_group_IT_number 14
_symmetry_cell_setting monoclinic
_symmetry_space_group_name_Hall '-P 2ybc'
_symmetry_space_group_name_H-M 'P 1 21/c 1'
_atom_sites_solution_hydrogens geom
_atom_sites_solution_primary direct
_atom_sites_solution_secondary difmap
_audit_creation_method SHELXL-97
_cell_angle_alpha 90.00
_cell_angle_beta 101.99(1)
_cell_angle_gamma 90.00
_cell_formula_units_Z 2
_cell_length_a 12.541(1)
_cell_length_b 17.300(3)
_cell_length_c 21.570(4)
_cell_measurement_reflns_used 19728
_cell_measurement_temperature 150(2)
_cell_measurement_theta_max 26.50
_cell_measurement_theta_min 2.54
_cell_volume 4577.7(12)
_computing_cell_refinement
;
CrysAlis RED, Oxford Diffraction Ltd.,
Version 1.171.29.5 (release 22-02-2006 CrysAlis171 .NET)
;
_computing_data_collection
;
CrysAlis CCD, Oxford Diffraction Ltd.,
Version 1.171.29.5 (release 22-02-2006 CrysAlis171 .NET)
;
_computing_data_reduction
;
CrysAlis RED, Oxford Diffraction Ltd.,
Version 1.171.29.5 (release 22-02-2006 CrysAlis171 .NET)
;
_computing_structure_refinement 'SHELXL-97 (Sheldrick, 1997)'
_computing_structure_solution 'SIR-97 (Altomare et al., 1999)'
_diffrn_ambient_temperature 150(2)
_diffrn_detector_area_resol_mean 8.3438
_diffrn_measured_fraction_theta_full 0.996
_diffrn_measured_fraction_theta_max 0.996
_diffrn_measurement_device_type 'Oxford KM4 CCD diffractometer'
_diffrn_measurement_method '\w and \p scans to fill the Ewald sphere'
_diffrn_radiation_monochromator graphite
_diffrn_radiation_source 'Enhance (Mo) X-ray Source'
_diffrn_radiation_type MoK\a
_diffrn_radiation_wavelength 0.71073
_diffrn_reflns_av_R_equivalents 0.0489
_diffrn_reflns_av_sigmaI/netI 0.0782
_diffrn_reflns_limit_h_max 15
_diffrn_reflns_limit_h_min -15
_diffrn_reflns_limit_k_max 21
_diffrn_reflns_limit_k_min -21
_diffrn_reflns_limit_l_max 27
_diffrn_reflns_limit_l_min -27
_diffrn_reflns_number 60436
_diffrn_reflns_theta_full 26.59
_diffrn_reflns_theta_max 26.59
_diffrn_reflns_theta_min 2.54
_diffrn_standards_number 0
_exptl_absorpt_coefficient_mu 1.593
_exptl_absorpt_correction_T_max 0.725
_exptl_absorpt_correction_T_min 0.636
_exptl_absorpt_correction_type analytical
_exptl_absorpt_process_details
;
CrysAlis RED, Oxford Diffraction Ltd.,
Version 1.171.30.2 (release 11-05-2006 CrysAlis171 .NET)
Analytical numeric absorption correction using a multifaceted crystal
model based on expressions derived by R.C. Clark & J.S. Reid.
(Clark, R. C. & Reid, J. S. (1995). Acta Cryst. A51, 887-897)
;
_exptl_crystal_colour orange
_exptl_crystal_density_diffrn 1.702
_exptl_crystal_density_method 'not measured'
_exptl_crystal_description prism
_exptl_crystal_F_000 2328
_exptl_crystal_size_max 0.20
_exptl_crystal_size_mid 0.16
_exptl_crystal_size_min 0.10
_refine_diff_density_max 1.745
_refine_diff_density_min -1.283
_refine_diff_density_rms 0.098
_refine_ls_extinction_method none
_refine_ls_goodness_of_fit_ref 1.064
_refine_ls_hydrogen_treatment constr
_refine_ls_matrix_type full
_refine_ls_number_parameters 488
_refine_ls_number_reflns 9544
_refine_ls_number_restraints 0
_refine_ls_restrained_S_all 1.064
_refine_ls_R_factor_all 0.0795
_refine_ls_R_factor_gt 0.0435
_refine_ls_shift/su_max 0.001
_refine_ls_shift/su_mean 0.000
_refine_ls_structure_factor_coef Fsqd
_refine_ls_weighting_details 'calc w=1/[\s^2^(Fo^2^)+(0.0675P)^2^+0.0000P] where P=(Fo^2^+2Fc^2^)/3'
_refine_ls_weighting_scheme calc
_refine_ls_wR_factor_gt 0.1252
_refine_ls_wR_factor_ref 0.1308
_reflns_number_gt 5832
_reflns_number_total 9544
_reflns_threshold_expression >2sigma(I)
_cod_data_source_file b701012e.txt
_cod_data_source_block jk12c
_cod_original_cell_volume 4578(1)
_cod_original_sg_symbol_H-M P21/c
_cod_database_code 7005347

loop_
_symmetry_equiv_pos_as_xyz
'x, y, z'
'-x, y+1/2, -z+1/2'
'-x, -y, -z'
'x, -y-1/2, z-1/2'

loop_
_atom_site_label
_atom_site_type_symbol
_atom_site_fract_x
_atom_site_fract_y
_atom_site_fract_z
_atom_site_U_iso_or_equiv
_atom_site_adp_type
_atom_site_occupancy
_atom_site_symmetry_multiplicity
_atom_site_calc_flag
_atom_site_refinement_flags
_atom_site_disorder_assembly
_atom_site_disorder_group
Pd Pd 0.76089(3) 0.05241(2) 0.008169(17) 0.02180(11) Uani 1 1 d . . .
Cl1 Cl 0.92442(10) 0.08208(7) 0.07429(6) 0.0302(3) Uani 1 1 d . . .
Cl2 Cl 0.61039(10) 0.00549(7) -0.06104(6) 0.0349(3) Uani 1 1 d . . .
Fe Fe 0.43228(5) -0.25177(4) -0.00415(3) 0.02205(17) Uani 1 1 d . . .
P P 0.24002(10) -0.15446(7) 0.05611(6) 0.0214(3) Uani 1 1 d . . .
N1 N 0.7074(3) -0.1868(2) -0.04948(19) 0.0277(10) Uani 1 1 d . . .
H1N H 0.6723 -0.1356 -0.0665 0.039(14) Uiso 1 1 d R . .
N2 N 0.7564(3) -0.0429(2) 0.06838(18) 0.0245(9) Uani 1 1 d . . .
O O 0.6975(3) -0.31528(18) -0.03186(17) 0.0321(8) Uani 1 1 d . . .
C1 C 0.3593(4) -0.2143(3) 0.0667(2) 0.0226(11) Uani 1 1 d . . .
C2 C 0.4714(4) -0.1902(3) 0.0777(2) 0.0255(11) Uani 1 1 d . . .
H2 H 0.4964 -0.1394 0.0814 0.031 Uiso 1 1 calc R . .
C3 C 0.5368(4) -0.2572(3) 0.0820(2) 0.0276(12) Uani 1 1 d . . .
H3 H 0.6125 -0.2580 0.0893 0.033 Uiso 1 1 calc R . .
C4 C 0.4680(4) -0.3230(3) 0.0733(2) 0.0325(13) Uani 1 1 d . . .
H4 H 0.4907 -0.3742 0.0735 0.039 Uiso 1 1 calc R . .
C5 C 0.3578(4) -0.2971(3) 0.0641(2) 0.0283(12) Uani 1 1 d . . .
H5 H 0.2961 -0.3283 0.0576 0.034 Uiso 1 1 calc R . .
C6 C 0.5306(4) -0.2474(3) -0.0674(2) 0.0249(11) Uani 1 1 d . . .
C7 C 0.4630(4) -0.3141(3) -0.0786(2) 0.0278(12) Uani 1 1 d . . .
H7 H 0.4863 -0.3653 -0.0771 0.033 Uiso 1 1 calc R . .
C8 C 0.3533(4) -0.2880(3) -0.0924(2) 0.0282(12) Uani 1 1 d . . .
H8 H 0.2917 -0.3193 -0.1018 0.034 Uiso 1 1 calc R . .
C9 C 0.3534(4) -0.2064(3) -0.0894(2) 0.0279(12) Uani 1 1 d . . .
H9 H 0.2922 -0.1747 -0.0963 0.034 Uiso 1 1 calc R . .
C10 C 0.4632(4) -0.1817(3) -0.0740(2) 0.0257(11) Uani 1 1 d . . .
H10 H 0.4867 -0.1307 -0.0690 0.031 Uiso 1 1 calc R . .
C11 C 0.6524(4) -0.2535(3) -0.0481(2) 0.0246(11) Uani 1 1 d . . .
C12 C 0.2286(4) -0.1205(3) 0.1334(2) 0.0254(11) Uani 1 1 d . . .
C13 C 0.1418(4) -0.0709(3) 0.1378(3) 0.0389(14) Uani 1 1 d . . .
H13 H 0.0931 -0.0556 0.1012 0.047 Uiso 1 1 calc R . .
C14 C 0.1287(5) -0.0448(3) 0.1962(3) 0.0478(16) Uani 1 1 d . . .
H14 H 0.0705 -0.0126 0.1990 0.057 Uiso 1 1 calc R . .
C15 C 0.2007(6) -0.0661(4) 0.2497(3) 0.0580(19) Uani 1 1 d . . .
H15 H 0.1914 -0.0484 0.2889 0.070 Uiso 1 1 calc R . .
C16 C 0.2890(6) -0.1145(4) 0.2462(3) 0.0542(17) Uani 1 1 d . . .
H16 H 0.3390 -0.1281 0.2828 0.065 Uiso 1 1 calc R . .
C17 C 0.3009(4) -0.1419(3) 0.1878(2) 0.0361(13) Uani 1 1 d . . .
H17 H 0.3581 -0.1751 0.1852 0.043 Uiso 1 1 calc R . .
C18 C 0.1346(3) -0.2282(3) 0.0353(2) 0.0212(10) Uani 1 1 d . . .
C19 C 0.1116(4) -0.2580(3) -0.0261(2) 0.0272(11) Uani 1 1 d . . .
H19 H 0.1426 -0.2353 -0.0572 0.033 Uiso 1 1 calc R . .
C20 C 0.0431(4) -0.3209(3) -0.0413(2) 0.0297(12) Uani 1 1 d . . .
H20 H 0.0275 -0.3399 -0.0825 0.036 Uiso 1 1 calc R . .
C21 C -0.0018(4) -0.3551(3) 0.0049(3) 0.0377(14) Uani 1 1 d . . .
H21 H -0.0475 -0.3977 -0.0050 0.045 Uiso 1 1 calc R . .
C22 C 0.0211(4) -0.3260(3) 0.0661(3) 0.0326(13) Uani 1 1 d . . .
H22 H -0.0089 -0.3493 0.0973 0.039 Uiso 1 1 calc R . .
C23 C 0.0876(4) -0.2632(3) 0.0808(2) 0.0273(11) Uani 1 1 d . . .
H23 H 0.1015 -0.2437 0.1218 0.033 Uiso 1 1 calc R . .
C24 C 0.8265(4) -0.1858(3) -0.0314(3) 0.0320(12) Uani 1 1 d . . .
H24A H 0.8570 -0.1849 -0.0692 0.038 Uiso 1 1 calc R . .
H24B H 0.8518 -0.2323 -0.0078 0.038 Uiso 1 1 calc R . .
C25 C 0.8652(4) -0.1153(3) 0.0091(2) 0.0274(12) Uani 1 1 d . . .
H25A H 0.9435 -0.1187 0.0239 0.033 Uiso 1 1 calc R . .
H25B H 0.8501 -0.0694 -0.0171 0.033 Uiso 1 1 calc R . .
C26 C 0.8138(4) -0.1062(3) 0.0648(2) 0.0264(11) Uani 1 1 d . . .
C27 C 0.7038(4) -0.0336(3) 0.1168(2) 0.0334(13) Uani 1 1 d . . .
H27 H 0.6636 0.0112 0.1184 0.040 Uiso 1 1 calc R . .
C28 C 0.7077(4) -0.0876(3) 0.1629(2) 0.0372(13) Uani 1 1 d . . .
H28 H 0.6686 -0.0809 0.1947 0.045 Uiso 1 1 calc R . .
C29 C 0.7712(5) -0.1526(3) 0.1616(3) 0.0423(14) Uani 1 1 d . . .
H29 H 0.7797 -0.1888 0.1942 0.051 Uiso 1 1 calc R . .
C30 C 0.8212(4) -0.1628(3) 0.1118(3) 0.0383(14) Uani 1 1 d . . .
H30 H 0.8605 -0.2078 0.1090 0.046 Uiso 1 1 calc R . .
C60 C -0.2702(5) -0.4361(3) -0.1284(3) 0.0464(15) Uani 1 1 d . . .
H60 H -0.2827 -0.4079 -0.0912 0.056 Uiso 1 1 calc R . .
Cl61 Cl -0.19411(16) -0.51840(10) -0.10198(10) 0.0771(6) Uani 1 1 d . . .
Cl62 Cl -0.19658(18) -0.37607(14) -0.16953(9) 0.0991(8) Uani 1 1 d . . .
Cl63 Cl -0.39585(14) -0.45794(11) -0.17559(9) 0.0674(5) Uani 1 1 d . . .
C70 C -0.2503(5) -0.4451(3) 0.0686(3) 0.0479(15) Uani 1 1 d . . .
H70 H -0.2418 -0.4060 0.0371 0.058 Uiso 1 1 calc R . .
Cl71 Cl -0.13548(14) -0.50330(9) 0.08180(9) 0.0623(5) Uani 1 1 d . . .
Cl72 Cl -0.36630(16) -0.49905(11) 0.03781(13) 0.0973(8) Uani 1 1 d . . .
Cl73 Cl -0.25680(19) -0.39716(13) 0.13890(9) 0.0935(8) Uani 1 1 d . . .
C80 C 0.0228(5) -0.3216(4) 0.2880(3) 0.0587(18) Uani 1 1 d . . .
H80 H 0.0594 -0.3357 0.3311 0.070 Uiso 1 1 calc R . .
Cl81 Cl 0.05707(18) -0.39038(12) 0.23623(10) 0.0834(6) Uani 1 1 d . . .
Cl82 Cl 0.0684(2) -0.22999(13) 0.27170(11) 0.1015(8) Uani 1 1 d . . .
Cl83 Cl -0.11876(16) -0.31963(11) 0.28502(9) 0.0734(5) Uani 1 1 d . . .
C90 C 0.5075(6) -0.3449(4) 0.2417(3) 0.065(2) Uani 1 1 d . . .
H90 H 0.5109 -0.3553 0.1975 0.078 Uiso 1 1 calc R . .
Cl91 Cl 0.57556(18) -0.41916(12) 0.28910(10) 0.0912(7) Uani 1 1 d . . .
Cl92 Cl 0.57127(17) -0.25640(12) 0.26385(9) 0.0811(6) Uani 1 1 d . . .
Cl93 Cl 0.37059(16) -0.34172(11) 0.24762(9) 0.0729(5) Uani 1 1 d . . .

loop_
_atom_site_aniso_label
_atom_site_aniso_U_11
_atom_site_aniso_U_22
_atom_site_aniso_U_33
_atom_site_aniso_U_23
_atom_site_aniso_U_13
_atom_site_aniso_U_12
Pd 0.0231(2) 0.01832(19) 0.0241(2) 0.00126(17) 0.00512(15) 0.00116(16)
Cl1 0.0279(6) 0.0280(7) 0.0317(7) 0.0007(5) -0.0008(6) -0.0001(5)
Cl2 0.0324(7) 0.0246(7) 0.0422(8) 0.0030(6) -0.0053(6) -0.0052(5)
Fe 0.0231(4) 0.0195(4) 0.0243(4) -0.0003(3) 0.0067(3) 0.0011(3)
P 0.0223(6) 0.0186(6) 0.0240(7) 0.0001(5) 0.0062(6) 0.0014(5)
N1 0.019(2) 0.024(2) 0.041(3) 0.007(2) 0.0080(19) 0.0050(18)
N2 0.021(2) 0.024(2) 0.030(2) 0.0031(18) 0.0079(18) -0.0025(17)
O 0.0343(19) 0.0173(18) 0.045(2) 0.0028(16) 0.0091(17) 0.0062(16)
C1 0.026(3) 0.022(3) 0.021(3) 0.001(2) 0.007(2) 0.001(2)
C2 0.026(3) 0.027(3) 0.023(3) -0.006(2) 0.005(2) -0.001(2)
C3 0.022(3) 0.034(3) 0.026(3) 0.003(2) 0.004(2) 0.005(2)
C4 0.036(3) 0.034(3) 0.028(3) 0.007(2) 0.009(2) 0.011(2)
C5 0.032(3) 0.027(3) 0.027(3) 0.006(2) 0.009(2) 0.006(2)
C6 0.031(3) 0.021(3) 0.025(3) -0.001(2) 0.013(2) 0.001(2)
C7 0.030(3) 0.027(3) 0.029(3) -0.010(2) 0.013(2) -0.001(2)
C8 0.027(3) 0.031(3) 0.028(3) -0.007(2) 0.008(2) -0.006(2)
C9 0.033(3) 0.029(3) 0.021(3) 0.002(2) 0.003(2) 0.002(2)
C10 0.027(3) 0.026(3) 0.024(3) 0.002(2) 0.007(2) -0.002(2)
C11 0.029(3) 0.026(3) 0.019(3) -0.004(2) 0.006(2) 0.003(2)
C12 0.034(3) 0.019(3) 0.026(3) -0.006(2) 0.011(2) -0.006(2)
C13 0.046(3) 0.027(3) 0.045(4) 0.000(3) 0.013(3) 0.003(3)
C14 0.061(4) 0.037(4) 0.055(4) -0.012(3) 0.035(4) 0.002(3)
C15 0.096(6) 0.046(4) 0.044(4) -0.018(3) 0.044(4) -0.020(4)
C16 0.078(5) 0.058(4) 0.027(3) 0.001(3) 0.011(3) -0.015(4)
C17 0.044(3) 0.038(3) 0.028(3) 0.001(3) 0.011(3) -0.006(3)
C18 0.019(2) 0.018(2) 0.027(3) 0.005(2) 0.006(2) 0.0020(19)
C19 0.025(3) 0.025(3) 0.032(3) -0.001(2) 0.007(2) -0.001(2)
C20 0.029(3) 0.023(3) 0.035(3) -0.004(2) 0.003(2) 0.002(2)
C21 0.035(3) 0.021(3) 0.057(4) -0.007(3) 0.009(3) -0.002(2)
C22 0.026(3) 0.027(3) 0.047(4) 0.006(3) 0.012(3) -0.001(2)
C23 0.027(3) 0.024(3) 0.029(3) 0.002(2) 0.003(2) 0.007(2)
C24 0.028(3) 0.030(3) 0.043(3) 0.003(3) 0.016(3) 0.007(2)
C25 0.015(2) 0.022(3) 0.045(3) 0.006(2) 0.006(2) 0.003(2)
C26 0.024(3) 0.021(3) 0.030(3) 0.004(2) -0.003(2) -0.003(2)
C27 0.038(3) 0.036(3) 0.028(3) 0.000(2) 0.012(3) 0.006(2)
C28 0.045(3) 0.039(3) 0.032(3) 0.002(3) 0.018(3) -0.001(3)
C29 0.054(4) 0.038(3) 0.033(3) 0.016(3) 0.006(3) -0.002(3)
C30 0.041(3) 0.029(3) 0.044(4) 0.010(3) 0.006(3) 0.008(2)
C60 0.069(4) 0.032(3) 0.037(3) -0.003(3) 0.007(3) -0.001(3)
Cl61 0.0842(13) 0.0461(10) 0.0947(15) 0.0022(10) 0.0042(11) 0.0125(9)
Cl62 0.1038(16) 0.1202(19) 0.0586(12) 0.0310(12) -0.0169(11) -0.0590(14)
Cl63 0.0583(10) 0.0698(12) 0.0722(12) -0.0148(10) 0.0093(9) 0.0005(9)
C70 0.066(4) 0.026(3) 0.049(4) 0.003(3) 0.005(3) -0.001(3)
Cl71 0.0642(11) 0.0484(10) 0.0833(13) 0.0147(9) 0.0360(10) 0.0117(8)
Cl72 0.0611(12) 0.0476(11) 0.178(3) -0.0102(13) 0.0135(14) -0.0136(9)
Cl73 0.1224(18) 0.0966(16) 0.0549(11) -0.0070(11) 0.0032(11) 0.0708(14)
C80 0.076(5) 0.051(4) 0.044(4) 0.016(3) 0.002(4) -0.016(3)
Cl81 0.1063(16) 0.0819(14) 0.0719(13) 0.0064(11) 0.0409(12) 0.0055(12)
Cl82 0.141(2) 0.0796(15) 0.0838(15) 0.0091(12) 0.0229(15) -0.0557(14)
Cl83 0.0747(12) 0.0667(12) 0.0759(13) 0.0125(10) 0.0087(10) 0.0037(10)
C90 0.095(6) 0.069(5) 0.030(4) 0.000(3) 0.011(4) 0.014(4)
Cl91 0.1113(16) 0.0619(12) 0.0817(14) -0.0008(11) -0.0232(12) 0.0292(12)
Cl92 0.0982(15) 0.0707(13) 0.0688(13) 0.0116(10) 0.0045(11) -0.0136(11)
Cl93 0.0816(13) 0.0678(12) 0.0704(13) -0.0013(10) 0.0184(11) 0.0082(10)

loop_
_atom_type_symbol
_atom_type_description
_atom_type_scat_dispersion_real
_atom_type_scat_dispersion_imag
_atom_type_scat_source
C C 0.0033 0.0016 'International Tables Vol C Tables 4.2.6.8 and 6.1.1.4'
H H 0.0000 0.0000 'International Tables Vol C Tables 4.2.6.8 and 6.1.1.4'
N N 0.0061 0.0033 'International Tables Vol C Tables 4.2.6.8 and 6.1.1.4'
O O 0.0106 0.0060 'International Tables Vol C Tables 4.2.6.8 and 6.1.1.4'
P P 0.1023 0.0942 'International Tables Vol C Tables 4.2.6.8 and 6.1.1.4'
Cl Cl 0.1484 0.1585 'International Tables Vol C Tables 4.2.6.8 and 6.1.1.4'
Fe Fe 0.3463 0.8444 'International Tables Vol C Tables 4.2.6.8 and 6.1.1.4'
Pd Pd -0.9988 1.0072 'International Tables Vol C Tables 4.2.6.8 and 6.1.1.4'

loop_
_geom_angle_atom_site_label_1
_geom_angle_atom_site_label_2
_geom_angle_atom_site_label_3
_geom_angle
_geom_angle_site_symmetry_1
_geom_angle_site_symmetry_3
_geom_angle_publ_flag
N2 Pd P 178.19(10) . 3_655 ?
N2 Pd Cl2 90.04(11) . . ?
P Pd Cl2 88.76(5) 3_655 . ?
N2 Pd Cl1 85.80(11) . . ?
P Pd Cl1 95.57(5) 3_655 . ?
Cl2 Pd Cl1 171.19(5) . . ?
C6 Fe C10 40.57(18) . . ?
C6 Fe C2 119.69(19) . . ?
C10 Fe C2 106.4(2) . . ?
C6 Fe C7 41.08(18) . . ?
C10 Fe C7 68.61(19) . . ?
C2 Fe C7 155.68(18) . . ?
C6 Fe C3 104.47(19) . . ?
C10 Fe C3 121.12(19) . . ?
C2 Fe C3 40.52(18) . . ?
C7 Fe C3 120.17(19) . . ?
C6 Fe C1 157.45(19) . . ?
C10 Fe C1 123.30(19) . . ?
C2 Fe C1 41.31(18) . . ?
C7 Fe C1 160.97(19) . . ?
C3 Fe C1 68.67(18) . . ?
C6 Fe C4 120.81(19) . . ?
C10 Fe C4 156.91(19) . . ?
C2 Fe C4 68.6(2) . . ?
C7 Fe C4 106.2(2) . . ?
C3 Fe C4 40.57(19) . . ?
C1 Fe C4 68.74(19) . . ?
C6 Fe C8 68.32(19) . . ?
C10 Fe C8 67.95(19) . . ?
C2 Fe C8 161.47(19) . . ?
C7 Fe C8 40.65(18) . . ?
C3 Fe C8 157.7(2) . . ?
C1 Fe C8 125.83(19) . . ?
C4 Fe C8 123.6(2) . . ?
C6 Fe C9 68.26(19) . . ?
C10 Fe C9 40.48(18) . . ?
C2 Fe C9 124.2(2) . . ?
C7 Fe C9 68.4(2) . . ?
C3 Fe C9 158.6(2) . . ?
C1 Fe C9 109.92(19) . . ?
C4 Fe C9 160.5(2) . . ?
C8 Fe C9 40.25(19) . . ?
C6 Fe C5 158.33(19) . . ?
C10 Fe C5 160.60(19) . . ?
C2 Fe C5 68.98(19) . . ?
C7 Fe C5 123.4(2) . . ?
C3 Fe C5 68.39(19) . . ?
C1 Fe C5 40.95(18) . . ?
C4 Fe C5 40.67(18) . . ?
C8 Fe C5 110.1(2) . . ?
C9 Fe C5 125.50(19) . . ?
C1 P C12 107.2(2) . . ?
C1 P C18 99.8(2) . . ?
C12 P C18 105.2(2) . . ?
C1 P Pd 115.43(15) . 3_655 ?
C12 P Pd 108.91(16) . 3_655 ?
C18 P Pd 119.18(15) . 3_655 ?
C11 N1 C24 120.2(4) . . ?
C11 N1 H1N 124.4 . . ?
C24 N1 H1N 115.1 . . ?
C26 N2 C27 120.1(4) . . ?
C26 N2 Pd 121.8(3) . . ?
C27 N2 Pd 117.5(3) . . ?
C5 C1 C2 107.5(4) . . ?
C5 C1 P 124.6(4) . . ?
C2 C1 P 127.9(4) . . ?
C5 C1 Fe 70.0(3) . . ?
C2 C1 Fe 69.0(3) . . ?
P C1 Fe 125.4(2) . . ?
C3 C2 C1 107.9(4) . . ?
C3 C2 Fe 70.0(3) . . ?
C1 C2 Fe 69.7(3) . . ?
C3 C2 H2 126.1 . . ?
C1 C2 H2 126.1 . . ?
Fe C2 H2 125.8 . . ?
C2 C3 C4 108.8(4) . . ?
C2 C3 Fe 69.4(3) . . ?
C4 C3 Fe 70.0(3) . . ?
C2 C3 H3 125.6 . . ?
C4 C3 H3 125.6 . . ?
Fe C3 H3 126.5 . . ?
C3 C4 C5 108.1(4) . . ?
C3 C4 Fe 69.4(3) . . ?
C5 C4 Fe 69.9(3) . . ?
C3 C4 H4 126.0 . . ?
C5 C4 H4 126.0 . . ?
Fe C4 H4 126.3 . . ?
C4 C5 C1 107.7(4) . . ?
C4 C5 Fe 69.4(3) . . ?
C1 C5 Fe 69.0(3) . . ?
C4 C5 H5 126.1 . . ?
C1 C5 H5 126.1 . . ?
Fe C5 H5 127.0 . . ?
C10 C6 C7 108.3(4) . . ?
C10 C6 C11 129.9(4) . . ?
C7 C6 C11 121.7(4) . . ?
C10 C6 Fe 70.1(3) . . ?
C7 C6 Fe 70.0(3) . . ?
C11 C6 Fe 122.6(3) . . ?
C8 C7 C6 107.1(4) . . ?
C8 C7 Fe 70.3(3) . . ?
C6 C7 Fe 68.9(3) . . ?
C8 C7 H7 126.4 . . ?
C6 C7 H7 126.4 . . ?
Fe C7 H7 125.9 . . ?
C9 C8 C7 108.5(4) . . ?
C9 C8 Fe 69.9(3) . . ?
C7 C8 Fe 69.1(3) . . ?
C9 C8 H8 125.8 . . ?
C7 C8 H8 125.8 . . ?
Fe C8 H8 126.8 . . ?
C8 C9 C10 107.7(4) . . ?
C8 C9 Fe 69.8(3) . . ?
C10 C9 Fe 68.9(3) . . ?
C8 C9 H9 126.1 . . ?
C10 C9 H9 126.1 . . ?
Fe C9 H9 126.7 . . ?
C6 C10 C9 108.4(4) . . ?
C6 C10 Fe 69.3(3) . . ?
C9 C10 Fe 70.6(3) . . ?
C6 C10 H10 125.8 . . ?
C9 C10 H10 125.8 . . ?
Fe C10 H10 125.9 . . ?
O C11 N1 123.0(4) . . ?
O C11 C6 121.5(4) . . ?
N1 C11 C6 115.5(4) . . ?
C17 C12 C13 119.3(5) . . ?
C17 C12 P 122.4(4) . . ?
C13 C12 P 118.2(4) . . ?
C14 C13 C12 120.2(5) . . ?
C14 C13 H13 119.9 . . ?
C12 C13 H13 119.9 . . ?
C15 C14 C13 120.1(6) . . ?
C15 C14 H14 120.0 . . ?
C13 C14 H14 120.0 . . ?
C14 C15 C16 120.6(5) . . ?
C14 C15 H15 119.7 . . ?
C16 C15 H15 119.7 . . ?
C17 C16 C15 119.2(6) . . ?
C17 C16 H16 120.4 . . ?
C15 C16 H16 120.4 . . ?
C12 C17 C16 120.6(5) . . ?
C12 C17 H17 119.7 . . ?
C16 C17 H17 119.7 . . ?
C23 C18 C19 118.4(4) . . ?
C23 C18 P 121.7(4) . . ?
C19 C18 P 119.3(3) . . ?
C20 C19 C18 120.8(5) . . ?
C20 C19 H19 119.6 . . ?
C18 C19 H19 119.6 . . ?
C21 C20 C19 119.7(5) . . ?
C21 C20 H20 120.2 . . ?
C19 C20 H20 120.2 . . ?
C20 C21 C22 119.8(5) . . ?
C20 C21 H21 120.1 . . ?
C22 C21 H21 120.1 . . ?
C23 C22 C21 120.4(5) . . ?
C23 C22 H22 119.8 . . ?
C21 C22 H22 119.8 . . ?
C22 C23 C18 120.8(5) . . ?
C22 C23 H23 119.6 . . ?
C18 C23 H23 119.6 . . ?
N1 C24 C25 110.4(4) . . ?
N1 C24 H24A 109.6 . . ?
C25 C24 H24A 109.6 . . ?
N1 C24 H24B 109.6 . . ?
C25 C24 H24B 109.6 . . ?
H24A C24 H24B 108.1 . . ?
C26 C25 C24 114.2(4) . . ?
C26 C25 H25A 108.7 . . ?
C24 C25 H25A 108.7 . . ?
C26 C25 H25B 108.7 . . ?
C24 C25 H25B 108.7 . . ?
H25A C25 H25B 107.6 . . ?
N2 C26 C30 119.5(5) . . ?
N2 C26 C25 117.9(4) . . ?
C30 C26 C25 122.6(5) . . ?
N2 C27 C28 122.3(5) . . ?
N2 C27 H27 118.9 . . ?
C28 C27 H27 118.9 . . ?
C27 C28 C29 118.5(5) . . ?
C27 C28 H28 120.7 . . ?
C29 C28 H28 120.7 . . ?
C30 C29 C28 118.9(5) . . ?
C30 C29 H29 120.6 . . ?
C28 C29 H29 120.6 . . ?
C29 C30 C26 120.6(5) . . ?
C29 C30 H30 119.7 . . ?
C26 C30 H30 119.7 . . ?
Cl63 C60 Cl61 112.6(3) . . ?
Cl63 C60 Cl62 110.1(3) . . ?
Cl61 C60 Cl62 109.9(3) . . ?
Cl63 C60 H60 108.0 . . ?
Cl61 C60 H60 108.0 . . ?
Cl62 C60 H60 108.0 . . ?
Cl71 C70 Cl72 110.5(3) . . ?
Cl71 C70 Cl73 108.7(3) . . ?
Cl72 C70 Cl73 113.7(4) . . ?
Cl71 C70 H70 107.9 . . ?
Cl72 C70 H70 107.9 . . ?
Cl73 C70 H70 107.9 . . ?
Cl82 C80 Cl81 110.9(4) . . ?
Cl82 C80 Cl83 110.2(4) . . ?
Cl81 C80 Cl83 111.7(4) . . ?
Cl82 C80 H80 108.0 . . ?
Cl81 C80 H80 108.0 . . ?
Cl83 C80 H80 108.0 . . ?
Cl92 C90 Cl93 110.7(4) . . ?
Cl92 C90 Cl91 110.1(4) . . ?
Cl93 C90 Cl91 110.3(4) . . ?
Cl92 C90 H90 108.5 . . ?
Cl93 C90 H90 108.5 . . ?
Cl91 C90 H90 108.5 . . ?

loop_
_geom_bond_atom_site_label_1
_geom_bond_atom_site_label_2
_geom_bond_distance
_geom_bond_site_symmetry_2
_geom_bond_publ_flag
Pd N2 2.107(4) . ?
Pd P 2.2434(13) 3_655 ?
Pd Cl2 2.2978(13) . ?
Pd Cl1 2.2996(13) . ?
Fe C6 2.022(4) . ?
Fe C10 2.032(5) . ?
Fe C2 2.034(5) . ?
Fe C7 2.036(5) . ?
Fe C3 2.041(5) . ?
Fe C1 2.043(4) . ?
Fe C4 2.050(5) . ?
Fe C8 2.052(5) . ?
Fe C9 2.053(5) . ?
Fe C5 2.056(5) . ?
P C1 1.794(5) . ?
P C12 1.801(5) . ?
P C18 1.824(5) . ?
P Pd 2.2434(13) 3_655 ?
N1 C11 1.347(6) . ?
N1 C24 1.463(6) . ?
N1 H1N 1.0225 . ?
N2 C26 1.322(6) . ?
N2 C27 1.355(6) . ?
O C11 1.227(5) . ?
C1 C5 1.434(7) . ?
C1 C2 1.438(6) . ?
C2 C3 1.411(6) . ?
C2 H2 0.9300 . ?
C3 C4 1.418(7) . ?
C3 H3 0.9300 . ?
C4 C5 1.427(7) . ?
C4 H4 0.9300 . ?
C5 H5 0.9300 . ?
C6 C10 1.405(6) . ?
C6 C7 1.424(7) . ?
C6 C11 1.501(7) . ?
C7 C8 1.420(7) . ?
C7 H7 0.9300 . ?
C8 C9 1.413(7) . ?
C8 H8 0.9300 . ?
C9 C10 1.413(6) . ?
C9 H9 0.9300 . ?
C10 H10 0.9300 . ?
C12 C17 1.375(7) . ?
C12 C13 1.405(7) . ?
C13 C14 1.380(7) . ?
C13 H13 0.9300 . ?
C14 C15 1.361(9) . ?
C14 H14 0.9300 . ?
C15 C16 1.403(9) . ?
C15 H15 0.9300 . ?
C16 C17 1.384(7) . ?
C16 H16 0.9300 . ?
C17 H17 0.9300 . ?
C18 C23 1.384(6) . ?
C18 C19 1.394(7) . ?
C19 C20 1.382(7) . ?
C19 H19 0.9300 . ?
C20 C21 1.376(7) . ?
C20 H20 0.9300 . ?
C21 C22 1.386(7) . ?
C21 H21 0.9300 . ?
C22 C23 1.366(7) . ?
C22 H22 0.9300 . ?
C23 H23 0.9300 . ?
C24 C25 1.520(7) . ?
C24 H24A 0.9700 . ?
C24 H24B 0.9700 . ?
C25 C26 1.484(7) . ?
C25 H25A 0.9700 . ?
C25 H25B 0.9700 . ?
C26 C30 1.399(7) . ?
C27 C28 1.358(7) . ?
C27 H27 0.9300 . ?
C28 C29 1.382(7) . ?
C28 H28 0.9300 . ?
C29 C30 1.363(7) . ?
C29 H29 0.9300 . ?
C30 H30 0.9300 . ?
C60 Cl63 1.731(6) . ?
C60 Cl61 1.742(6) . ?
C60 Cl62 1.749(6) . ?
C60 H60 0.9800 . ?
C70 Cl71 1.732(6) . ?
C70 Cl72 1.740(6) . ?
C70 Cl73 1.744(6) . ?
C70 H70 0.9800 . ?
C80 Cl82 1.745(6) . ?
C80 Cl81 1.745(7) . ?
C80 Cl83 1.764(7) . ?
C80 H80 0.9800 . ?
C90 Cl92 1.747(7) . ?
C90 Cl93 1.749(7) . ?
C90 Cl91 1.750(7) . ?
C90 H90 0.9800 . ?
